data_7236795
loop_
_publ_author_name
'Sudhakar, Pagidi'
'Neena, Kalluvettukuzhy K.'
'Thilagar, Pakkirisamy'

_publ_section_title
;
 H-Bond assisted mechanoluminescence of borylated aryl amines: tunable
 emission and polymorphism
;
_journal_issue 26
_journal_name_full 'Journal of Materials Chemistry C'
_journal_page_first 6537
_journal_paper_doi 10.1039/C7TC01676J
_journal_volume 5
_journal_year 2017
_chemical_formula_sum 'C26 H32 B N'
_chemical_formula_weight 369.34
_space_group_IT_number 2
_space_group_name_Hall '-P 1'
_space_group_name_H-M_alt 'P -1'
_symmetry_cell_setting triclinic
_symmetry_space_group_name_H-M 'P -1'
_atom_sites_solution_hydrogens geom
_atom_sites_solution_primary direct
_atom_sites_solution_secondary difmap
_audit_creation_method SHELXL-97
_audit_update_record
;
2017-05-17 deposited with the CCDC.
2017-05-26 downloaded from the CCDC.
;
_cell_angle_alpha 106.332(13)
_cell_angle_beta 96.924(13)
_cell_angle_gamma 102.979(12)
_cell_formula_units_Z 2
_cell_length_a 8.490(2)
_cell_length_b 11.754(3)
_cell_length_c 12.334(3)
_cell_measurement_reflns_used 17830
_cell_measurement_temperature 293(2)
_cell_measurement_theta_max 25.0
_cell_measurement_theta_min 1.8
_cell_volume 1128.6(5)
_computing_cell_refinement 'bruker saint'
_computing_data_collection 'Bruker kappa apex ccd'
_computing_data_reduction 'bruker saint'
_computing_molecular_graphics ORTEP-III
_computing_publication_material WinGXv1.80.05
_computing_structure_refinement 'SHELXL-97 (Sheldrick, 2008)'
_computing_structure_solution SHELXS-97
_diffrn_ambient_temperature 293(2)
_diffrn_measured_fraction_theta_full 1.000
_diffrn_measured_fraction_theta_max 1.000
_diffrn_measurement_device_type 'Bruker kappa apex ccd'
_diffrn_radiation_monochromator graphite
_diffrn_radiation_source 'fine-focus sealed tube'
_diffrn_radiation_type MoK\a
_diffrn_radiation_wavelength 0.71073
_diffrn_reflns_av_R_equivalents 0.0475
_diffrn_reflns_av_sigmaI/netI 0.0345
_diffrn_reflns_limit_h_max 10
_diffrn_reflns_limit_h_min -10
_diffrn_reflns_limit_k_max 13
_diffrn_reflns_limit_k_min -13
_diffrn_reflns_limit_l_max 14
_diffrn_reflns_limit_l_min -14
_diffrn_reflns_number 17830
_diffrn_reflns_theta_full 25.00
_diffrn_reflns_theta_max 25.00
_diffrn_reflns_theta_min 1.75
_exptl_absorpt_coefficient_mu 0.061
_exptl_absorpt_correction_T_max 0.994
_exptl_absorpt_correction_T_min 0.989
_exptl_absorpt_process_details Sadabs
_exptl_crystal_colour 'Pale Yellow'
_exptl_crystal_density_diffrn 1.087
_exptl_crystal_density_method 'not measured'
_exptl_crystal_description Block
_exptl_crystal_F_000 400
_exptl_crystal_size_max 0.20
_exptl_crystal_size_mid 0.15
_exptl_crystal_size_min 0.10
_refine_diff_density_max 0.336
_refine_diff_density_min -0.289
_refine_diff_density_rms 0.043
_refine_ls_extinction_method none
_refine_ls_goodness_of_fit_ref 1.269
_refine_ls_hydrogen_treatment mixed
_refine_ls_matrix_type full
_refine_ls_number_parameters 253
_refine_ls_number_reflns 3973
_refine_ls_number_restraints 0
_refine_ls_restrained_S_all 1.269
_refine_ls_R_factor_all 0.0832
_refine_ls_R_factor_gt 0.0649
_refine_ls_shift/su_max 0.000
_refine_ls_shift/su_mean 0.000
_refine_ls_structure_factor_coef Fsqd
_refine_ls_weighting_details 'calc w=1/[\s^2^(Fo^2^)+(0.0852P)^2^+0.2684P] where P=(Fo^2^+2Fc^2^)/3'
_refine_ls_weighting_scheme calc
_refine_ls_wR_factor_gt 0.1924
_refine_ls_wR_factor_ref 0.2037
_reflns_number_gt 2997
_reflns_number_total 3973
_reflns_threshold_expression >2\s(I)
_cod_data_source_file c7tc01676j2.cif
_cod_data_source_block 5
_cod_depositor_comments
;
The following automatic conversions were performed:

data item '_symmetry_cell_setting' value 'Triclinic' was changed to
'triclinic' in accordance with the
/home/saulius/struct/COD-crude-data/automatic-downloads/DataCite-retrospective/RSC/depositions/lib/dictionaries/cif_core.dic
dictionary named 'cif_core.dic' version 2.4.2 last updated on
2011-04-26.

Automatic conversion script
Id: cif_fix_values 6909 2019-04-08 15:41:33Z antanas 
;
_cod_original_sg_symbol_H-M P-1
_cod_database_code 7236795

loop_
_symmetry_equiv_pos_as_xyz
'x, y, z'
'-x, -y, -z'

loop_
_atom_site_label
_atom_site_type_symbol
_atom_site_fract_x
_atom_site_fract_y
_atom_site_fract_z
_atom_site_U_iso_or_equiv
_atom_site_adp_type
_atom_site_occupancy
_atom_site_symmetry_multiplicity
_atom_site_calc_flag
_atom_site_refinement_flags
B1 B 0.2212(3) 0.0953(2) 0.2514(2) 0.0450(6) Uani 1 1 d .
C7 C 0.2173(2) -0.04368(19) 0.22874(18) 0.0467(5) Uani 1 1 d .
C1 C 0.1071(2) 0.16006(18) 0.32371(18) 0.0453(5) Uani 1 1 d .
C24 C 0.4085(3) 0.2971(2) 0.2467(2) 0.0508(5) Uani 1 1 d .
H24 H 0.3773 0.3357 0.3143 0.061 Uiso 1 1 calc R
C19 C 0.3435(2) 0.17136(19) 0.19537(18) 0.0469(5) Uani 1 1 d .
C6 C 0.1037(3) 0.15956(19) 0.43739(19) 0.0512(6) Uani 1 1 d .
C23 C 0.5193(3) 0.3682(2) 0.2003(2) 0.0564(6) Uani 1 1 d .
C8 C 0.3616(3) -0.0796(2) 0.2538(2) 0.0546(6) Uani 1 1 d .
C12 C 0.0707(3) -0.1383(2) 0.17715(18) 0.0506(5) Uani 1 1 d .
C20 C 0.3882(3) 0.1144(2) 0.0929(2) 0.0556(6) Uani 1 1 d .
H20 H 0.3480 0.0297 0.0579 0.067 Uiso 1 1 calc R
C2 C 0.0044(3) 0.2211(2) 0.2771(2) 0.0527(6) Uani 1 1 d .
C11 C 0.0725(3) -0.2599(2) 0.1482(2) 0.0589(6) Uani 1 1 d .
H11 H -0.0253 -0.3205 0.1112 0.071 Uiso 1 1 calc R
C10 C 0.2130(3) -0.2955(2) 0.1717(2) 0.0627(7) Uani 1 1 d .
C9 C 0.3556(3) -0.2039(2) 0.2257(2) 0.0635(7) Uani 1 1 d .
H9 H 0.4516 -0.2257 0.2441 0.076 Uiso 1 1 calc R
C5 C 0.0036(3) 0.2188(2) 0.5001(2) 0.0630(6) Uani 1 1 d .
H5 H 0.0032 0.2175 0.5751 0.076 Uiso 1 1 calc R
C22 C 0.5575(3) 0.3087(2) 0.0968(2) 0.0636(7) Uani 1 1 d .
H22 H 0.6284 0.3537 0.0626 0.076 Uiso 1 1 calc R
C3 C -0.0939(3) 0.2777(2) 0.3429(2) 0.0635(7) Uani 1 1 d .
H3 H -0.1619 0.3162 0.3102 0.076 Uiso 1 1 calc R
C21 C 0.4915(3) 0.1835(2) 0.0439(2) 0.0643(7) Uani 1 1 d .
H21 H 0.5176 0.1456 -0.0260 0.077 Uiso 1 1 calc R
C4 C -0.0952(3) 0.2794(2) 0.4553(2) 0.0670(7) Uani 1 1 d .
C13 C -0.0097(3) 0.2216(3) 0.1541(2) 0.0704(7) Uani 1 1 d .
H13A H 0.0643 0.1795 0.1179 0.106 Uiso 1 1 calc R
H13B H 0.0185 0.3051 0.1532 0.106 Uiso 1 1 calc R
H13C H -0.1207 0.1806 0.1130 0.106 Uiso 1 1 calc R
C15 C 0.2093(3) 0.0988(2) 0.4957(2) 0.0696(7) Uani 1 1 d .
H15A H 0.2720 0.0616 0.4433 0.104 Uiso 1 1 calc R
H15B H 0.1405 0.0367 0.5188 0.104 Uiso 1 1 calc R
H15C H 0.2831 0.1594 0.5624 0.104 Uiso 1 1 calc R
N1 N 0.5849(3) 0.4941(2) 0.2558(2) 0.0863(8) Uani 1 1 d .
C18 C -0.0908(3) -0.1100(2) 0.1496(2) 0.0719(7) Uani 1 1 d .
H18A H -0.0745 -0.0224 0.1743 0.108 Uiso 1 1 calc R
H18B H -0.1685 -0.1465 0.1889 0.108 Uiso 1 1 calc R
H18C H -0.1325 -0.1431 0.0680 0.108 Uiso 1 1 calc R
C16 C 0.5231(3) 0.0137(2) 0.3138(3) 0.0781(8) Uani 1 1 d .
H16A H 0.5093 0.0951 0.3279 0.117 Uiso 1 1 calc R
H16B H 0.6036 0.0033 0.2661 0.117 Uiso 1 1 calc R
H16C H 0.5598 0.0022 0.3858 0.117 Uiso 1 1 calc R
C17 C 0.2099(5) -0.4307(3) 0.1392(3) 0.0918(10) Uani 1 1 d .
H17A H 0.3184 -0.4378 0.1623 0.138 Uiso 1 1 calc R
H17B H 0.1745 -0.4683 0.0573 0.138 Uiso 1 1 calc R
H17C H 0.1348 -0.4714 0.1775 0.138 Uiso 1 1 calc R
C26 C 0.5665(4) 0.5509(3) 0.3687(3) 0.0963(10) Uani 1 1 d .
H26A H 0.6197 0.6376 0.3917 0.144 Uiso 1 1 calc R
H26B H 0.6159 0.5153 0.4203 0.144 Uiso 1 1 calc R
H26C H 0.4514 0.5386 0.3709 0.144 Uiso 1 1 calc R
C14 C -0.2036(5) 0.3427(4) 0.5248(3) 0.1078(12) Uani 1 1 d .
H14A H -0.1887 0.3341 0.6002 0.162 Uiso 1 1 calc R
H14B H -0.3169 0.3058 0.4869 0.162 Uiso 1 1 calc R
H14C H -0.1743 0.4285 0.5316 0.162 Uiso 1 1 calc R
C25 C 0.7057(5) 0.5630(3) 0.2091(3) 0.1099(12) Uani 1 1 d .
H25A H 0.7391 0.6480 0.2562 0.165 Uiso 1 1 calc R
H25B H 0.6588 0.5566 0.1321 0.165 Uiso 1 1 calc R
H25C H 0.7998 0.5305 0.2079 0.165 Uiso 1 1 calc R

loop_
_atom_site_aniso_label
_atom_site_aniso_U_11
_atom_site_aniso_U_22
_atom_site_aniso_U_33
_atom_site_aniso_U_23
_atom_site_aniso_U_13
_atom_site_aniso_U_12
B1 0.0398(12) 0.0456(13) 0.0470(13) 0.0170(11) 0.0002(10) 0.0081(9)
C7 0.0458(12) 0.0477(12) 0.0495(12) 0.0211(10) 0.0091(9) 0.0112(9)
C1 0.0433(11) 0.0391(11) 0.0523(13) 0.0186(9) 0.0065(9) 0.0052(8)
C24 0.0519(12) 0.0488(13) 0.0574(13) 0.0199(10) 0.0214(10) 0.0153(9)
C19 0.0444(11) 0.0462(12) 0.0552(13) 0.0197(10) 0.0109(9) 0.0172(9)
C6 0.0526(13) 0.0420(12) 0.0532(13) 0.0151(10) 0.0053(10) 0.0044(9)
C23 0.0516(13) 0.0525(14) 0.0704(15) 0.0263(12) 0.0225(11) 0.0104(10)
C8 0.0526(13) 0.0531(13) 0.0625(14) 0.0249(11) 0.0085(10) 0.0159(10)
C12 0.0518(13) 0.0511(13) 0.0476(12) 0.0198(10) 0.0092(9) 0.0067(9)
C20 0.0593(14) 0.0503(13) 0.0620(14) 0.0181(11) 0.0153(11) 0.0222(10)
C2 0.0499(12) 0.0510(13) 0.0622(14) 0.0238(11) 0.0121(10) 0.0157(9)
C11 0.0666(15) 0.0462(13) 0.0558(14) 0.0152(11) 0.0119(11) 0.0009(10)
C10 0.0869(18) 0.0474(14) 0.0594(15) 0.0215(11) 0.0224(13) 0.0191(12)
C9 0.0713(16) 0.0612(15) 0.0723(16) 0.0327(13) 0.0170(13) 0.0302(12)
C5 0.0688(16) 0.0643(15) 0.0504(14) 0.0151(12) 0.0146(11) 0.0099(12)
C22 0.0626(15) 0.0689(17) 0.0745(17) 0.0363(14) 0.0317(12) 0.0208(12)
C3 0.0576(14) 0.0640(15) 0.0777(18) 0.0279(13) 0.0164(12) 0.0254(11)
C21 0.0719(16) 0.0722(17) 0.0618(15) 0.0255(13) 0.0296(12) 0.0309(13)
C4 0.0657(16) 0.0631(16) 0.0712(17) 0.0143(13) 0.0222(13) 0.0202(12)
C13 0.0699(16) 0.0873(19) 0.0753(17) 0.0456(15) 0.0165(13) 0.0369(14)
C15 0.0852(19) 0.0696(17) 0.0575(15) 0.0285(13) 0.0046(13) 0.0225(13)
N1 0.0982(18) 0.0543(13) 0.0967(18) 0.0174(12) 0.0494(14) -0.0062(11)
C18 0.0466(14) 0.0687(17) 0.0858(19) 0.0166(14) 0.0002(12) 0.0037(11)
C16 0.0522(15) 0.0691(17) 0.110(2) 0.0320(16) -0.0061(14) 0.0180(12)
C17 0.132(3) 0.0531(16) 0.098(2) 0.0262(16) 0.029(2) 0.0325(17)
C26 0.112(3) 0.0525(17) 0.109(3) 0.0130(17) 0.038(2) 0.0002(15)
C14 0.110(3) 0.125(3) 0.102(3) 0.025(2) 0.049(2) 0.058(2)
C25 0.116(3) 0.075(2) 0.131(3) 0.036(2) 0.056(2) -0.0113(18)

loop_
_atom_type_symbol
_atom_type_description
_atom_type_scat_dispersion_real
_atom_type_scat_dispersion_imag
_atom_type_scat_source
C C 0.0033 0.0016 'International Tables Vol C Tables 4.2.6.8 and 6.1.1.4'
H H 0.0000 0.0000 'International Tables Vol C Tables 4.2.6.8 and 6.1.1.4'
N N 0.0061 0.0033 'International Tables Vol C Tables 4.2.6.8 and 6.1.1.4'
B B 0.0013 0.0007 'International Tables Vol C Tables 4.2.6.8 and 6.1.1.4'

loop_
_geom_angle_atom_site_label_1
_geom_angle_atom_site_label_2
_geom_angle_atom_site_label_3
_geom_angle
C19 B1 C1 118.96(18)
C19 B1 C7 117.30(18)
C1 B1 C7 123.72(18)
C12 C7 C8 117.0(2)
C12 C7 B1 121.27(19)
C8 C7 B1 121.62(18)
C6 C1 C2 117.5(2)
C6 C1 B1 121.20(18)
C2 C1 B1 121.27(19)
C19 C24 C23 122.2(2)
C24 C19 C20 118.6(2)
C24 C19 B1 120.36(19)
C20 C19 B1 121.01(19)
C5 C6 C1 120.1(2)
C5 C6 C15 117.9(2)
C1 C6 C15 121.9(2)
N1 C23 C22 122.0(2)
N1 C23 C24 120.5(2)
C22 C23 C24 117.4(2)
C9 C8 C7 120.1(2)
C9 C8 C16 118.4(2)
C7 C8 C16 121.5(2)
C11 C12 C7 120.5(2)
C11 C12 C18 118.2(2)
C7 C12 C18 121.3(2)
C21 C20 C19 119.9(2)
C3 C2 C1 120.0(2)
C3 C2 C13 117.6(2)
C1 C2 C13 122.3(2)
C10 C11 C12 122.7(2)
C11 C10 C9 117.2(2)
C11 C10 C17 121.2(3)
C9 C10 C17 121.6(3)
C10 C9 C8 122.5(2)
C4 C5 C6 122.4(2)
C21 C22 C23 120.9(2)
C4 C3 C2 122.6(2)
C20 C21 C22 120.9(2)
C3 C4 C5 117.3(2)
C3 C4 C14 121.2(3)
C5 C4 C14 121.5(3)
C23 N1 C26 121.8(2)
C23 N1 C25 119.0(2)
C26 N1 C25 117.6(2)

loop_
_geom_bond_atom_site_label_1
_geom_bond_atom_site_label_2
_geom_bond_distance
B1 C19 1.568(3)
B1 C1 1.572(3)
B1 C7 1.570(3)
C7 C12 1.407(3)
C7 C8 1.411(3)
C1 C6 1.407(3)
C1 C2 1.414(3)
C24 C19 1.383(3)
C24 C23 1.398(3)
C19 C20 1.394(3)
C6 C5 1.389(3)
C6 C15 1.500(3)
C23 N1 1.392(3)
C23 C22 1.386(3)
C8 C9 1.390(3)
C8 C16 1.501(3)
C12 C11 1.377(3)
C12 C18 1.504(3)
C20 C21 1.371(3)
C2 C3 1.380(3)
C2 C13 1.510(3)
C11 C10 1.375(4)
C10 C9 1.373(4)
C10 C17 1.518(3)
C5 C4 1.376(4)
C22 C21 1.380(4)
C3 C4 1.382(4)
C4 C14 1.509(4)
N1 C26 1.409(4)
N1 C25 1.439(4)
